data_7114169
loop_
_publ_author_name
'Noro, K.'
'Ozawa, Y.'
'Taguchi, M.'
'Yagasaki, A.'

_publ_section_title
;
 Isolation of a new mixed valence Pt molecular oxide using phosphine as
 protecting group
;
_journal_issue 16
_journal_name_full 'Chemical Communications'
_journal_page_first 1770
_journal_paper_doi 10.1039/b204804c
_journal_year 2002
_chemical_formula_moiety
;              
((Pt (O H)6) (Pt (P (C H3)3)2)3) 1+, (N O3 1-)4, 6(H2 O)
;
_chemical_formula_sum 'C18 H72 N4 O24 P6 Pt4'
_chemical_formula_weight 1694.94
_space_group_IT_number 14
_symmetry_cell_setting monoclinic
_symmetry_space_group_name_Hall '-P 2yn'
_symmetry_space_group_name_H-M 'P 1 21/n 1'
_audit_creation_date 01-07-13
_audit_creation_method Xtal3.7.1
_cell_angle_alpha 90.00000
_cell_angle_beta 94.21(2)
_cell_angle_gamma 90.00000
_cell_formula_units_Z 4
_cell_length_a 13.311(8)
_cell_length_b 16.218(3)
_cell_length_c 22.777(9)
_cell_measurement_reflns_used 25
_cell_measurement_temperature 220
_cell_measurement_theta_max 15.0
_cell_measurement_theta_min 12.5
_cell_volume 4904(4)
_computing_cell_refinement CAD4_CELDIM
_computing_data_collection CAD4_DATCOL
_computing_data_reduction xtal
_computing_molecular_graphics xtal_ORTEP
_computing_publication_material 'xtal CIFIO'
_computing_structure_refinement 'xtal CRYLSQ'
_computing_structure_solution SHELX-97S
_diffrn_ambient_temperature 220
_diffrn_measurement_device_type CAD4
_diffrn_measurement_method \q-2\q
_diffrn_radiation_type 'Mo K\a'
_diffrn_radiation_wavelength .71069
_diffrn_reflns_av_R_equivalents .054
_diffrn_reflns_av_sigmaI/netI .311
_diffrn_reflns_limit_h_max 18
_diffrn_reflns_limit_h_min -18
_diffrn_reflns_limit_k_max 22
_diffrn_reflns_limit_k_min 0
_diffrn_reflns_limit_l_max 31
_diffrn_reflns_limit_l_min 1
_diffrn_reflns_number 12265
_diffrn_reflns_reduction_process 'perpendicular monochr Lp'
_diffrn_reflns_theta_max 30.7
_diffrn_reflns_theta_min 2.19
_diffrn_standards_interval_time 120
_diffrn_standards_number 3
_exptl_absorpt_coefficient_mu 11.637
_exptl_absorpt_correction_T_max 0.2283
_exptl_absorpt_correction_T_min 0.0381
_exptl_absorpt_correction_type gaussian
_exptl_crystal_colour lemon_yellow
_exptl_crystal_density_diffrn 2.214
_exptl_crystal_description prism
_exptl_crystal_F_000 3064
_exptl_crystal_size_max .325
_exptl_crystal_size_mid .175
_exptl_crystal_size_min .150
_refine_diff_density_max 3.454
_refine_diff_density_min -3.239
_refine_ls_goodness_of_fit_all 1.088
_refine_ls_goodness_of_fit_ref 1.337
_refine_ls_matrix_type full
_refine_ls_number_constraints 0
_refine_ls_number_parameters 505
_refine_ls_number_reflns 4393
_refine_ls_number_restraints 0
_refine_ls_R_factor_all .26
_refine_ls_R_factor_gt .067
_refine_ls_shift/su_max .036
_refine_ls_shift/su_mean .003
_refine_ls_structure_factor_coef Fsqd
_refine_ls_weighting_scheme calc
_refine_ls_wR_factor_all .199
_refine_ls_wR_factor_ref .144
_reflns_d_resolution_high .696
_reflns_d_resolution_low 9.275
_reflns_Friedel_coverage 0
_reflns_limit_h_max 18
_reflns_limit_h_min -18
_reflns_limit_k_max 22
_reflns_limit_k_min 0
_reflns_limit_l_max 31
_reflns_limit_l_min 1
_reflns_number_gt 4393
_reflns_number_total 11953
_reflns_threshold_expression 'Fsqd >  3.00 sig(Fsqd)'
_cod_data_source_file b204804c.txt
_cod_data_source_block ya0104
_cod_original_sg_symbol_Hall -p_2yn
_cod_original_sg_symbol_H-M P_1_21/n_1
_cod_database_code 7114169

loop_
_symmetry_equiv_pos_as_xyz
+x,+y,+z
1/2-x,1/2+y,1/2-z
-x,-y,-z
1/2+x,1/2-y,1/2+z

loop_
_atom_site_label
_atom_site_fract_x
_atom_site_fract_y
_atom_site_fract_z
_atom_site_U_iso_or_equiv
_atom_site_adp_type
_atom_site_occupancy
Pt1 .67398(7) .67383(6) .60851(4) .0245(5) Uani 1.00000
Pt2 .80996(8) .57683(6) .70529(5) .0291(6) Uani 1.00000
Pt3 .43848(8) .64542(6) .60434(5) .0290(6) Uani 1.00000
Pt4 .77807(8) .78596(6) .51605(4) .0271(5) Uani 1.00000
P1 .9192(6) .6192(5) .7766(3) .039(4) Uani 1.00000
P2 .8339(7) .4431(5) .7231(3) .040(4) Uani 1.00000
P3 .3284(6) .6634(5) .6721(3) .038(4) Uani 1.00000
P4 .3323(6) .5832(5) .5378(3) .041(5) Uani 1.00000
P5 .9027(6) .7657(5) .4586(3) .039(4) Uani 1.00000
P6 .7514(6) .9145(4) .4879(3) .038(4) Uani 1.00000
O1 .6958(15) .5571(11) .6392(7) .038(11) Uani 1.00000
O2 .7767(14) .6974(10) .6767(7) .031(10) Uani 1.00000
O3 .5610(14) .6373(11) .5487(7) .028(10) Uani 1.00000
O4 .5609(15) .6928(11) .6617(8) .039(12) Uani 1.00000
O5 .7784(13) .6640(11) .5493(7) .030(10) Uani 1.00000
O6 .6717(15) .7913(11) .5806(7) .034(11) Uani 1.00000
O7 1.0679(18) .5317(15) .6234(10) .065(16) Uani 1.00000
O8 .924(2) .508(2) .5775(14) .11(3) Uani 1.00000
O9 .975(2) .6341(14) .5868(10) .067(17) Uani 1.00000
O10 .435(4) .888(2) .6286(14) .13(3) Uani 1.00000
O11 .319(2) .8595(15) .5627(13) .08(2) Uani 1.00000
O12 .476(2) .839(2) .5503(12) .09(2) Uani 1.00000
O13 .585(5) .551(3) .804(2) .20(5) Uani 1.00000
O14 .626(3) .674(2) .7811(15) .11(3) Uani 1.00000
O15 .662(3) .613(4) .8684(15) .17(4) Uani 1.00000
O16 .569(3) .648(2) .3482(16) .11(3) Uani 1.00000
O17 .684(3) .728(2) .3366(18) .13(3) Uani 1.00000
O18 .656(7) .635(4) .276(2) .23(7) Uani 1.00000
O19 .9434(19) .7748(15) .6522(10) .067(17) Uani 1.00000
O20 .544(2) .7398(16) .4523(9) .066(17) Uani 1.00000
O21 .207(3) .9332(16) .6698(12) .10(2) Uani 1.00000
O22 .555(2) .4816(17) .6938(11) .075(18) Uani 1.00000
O23 1.005(2) .9335(16) .6257(10) .08(2) Uani 1.00000
O24 .328(3) .7881(17) .4407(10) .09(2) Uani 1.00000
N1 .990(2) .5535(15) .5965(11) .043(15) Uani 1.00000
N2 .406(3) .8645(17) .5822(16) .07(2) Uani 1.00000
N3 .621(3) .619(3) .819(2) .09(3) Uani 1.00000
N4 .639(3) .673(2) .320(2) .08(3) Uani 1.00000
C1 .915(3) .565(2) .8475(12) .05(2) Uani 1.00000
C2 1.051(3) .615(2) .7601(15) .06(2) Uani 1.00000
C3 .893(3) .7238(18) .7940(14) .06(2) Uani 1.00000
C4 .775(3) .399(2) .7871(14) .07(3) Uani 1.00000
C5 .962(4) .410(2) .7292(14) .08(3) Uani 1.00000
C6 .784(3) .387(2) .6585(14) .07(3) Uani 1.00000
C7 .384(3) .732(3) .7283(13) .07(3) Uani 1.00000
C8 .210(3) .714(2) .6513(16) .07(2) Uani 1.00000
C9 .294(3) .572(2) .7127(13) .06(2) Uani 1.00000
C10 .390(2) .5690(18) .4666(11) .038(17) Uani 1.00000
C11 .312(4) .474(2) .5645(14) .10(3) Uani 1.00000
C12 .214(2) .629(2) .5184(11) .05(2) Uani 1.00000
C13 .917(3) .658(2) .4347(17) .07(2) Uani 1.00000
C14 .904(3) .815(3) .3857(12) .06(2) Uani 1.00000
C15 1.024(3) .797(2) .495(2) .08(3) Uani 1.00000
C16 .677(3) .967(2) .5381(16) .08(3) Uani 1.00000
C17 .859(3) .982(2) .4844(14) .06(2) Uani 1.00000
C18 .687(2) .920(2) .4153(13) .05(2) Uani 1.00000

loop_
_atom_site_aniso_label
_atom_site_aniso_U_11
_atom_site_aniso_U_22
_atom_site_aniso_U_33
_atom_site_aniso_U_12
_atom_site_aniso_U_13
_atom_site_aniso_U_23
Pt1 .0208(5) .0149(4) .0381(6) -.0012(4) .0047(4) .0006(4)
Pt2 .0269(6) .0184(5) .0418(7) -.0015(4) .0013(4) .0038(4)
Pt3 .0217(5) .0195(5) .0461(7) -.0025(4) .0037(4) -.0014(4)
Pt4 .0239(5) .0173(5) .0408(7) -.0016(4) .0079(4) .0012(4)
P1 .030(4) .035(4) .052(5) -.003(3) .004(3) .003(3)
P2 .048(5) .025(4) .046(5) .001(3) -.004(3) .010(3)
P3 .023(4) .030(4) .063(5) -.005(3) .006(3) .005(3)
P4 .032(4) .033(4) .057(5) -.005(4) -.002(3) -.003(3)
P5 .035(5) .024(4) .060(5) -.002(3) .018(3) -.003(3)
P6 .041(5) .018(4) .056(5) -.002(3) .008(3) .003(3)
O1 .052(14) .031(11) .030(11) -.011(10) -.012(8) -.008(8)
O2 .041(12) .024(10) .027(10) -.007(8) .005(7) -.006(7)
O3 .028(10) .024(9) .032(10) .002(8) .001(7) .002(7)
O4 .034(12) .023(10) .062(13) -.009(9) .012(9) -.004(8)
O5 .037(11) .034(11) .021(10) .011(9) .012(7) .005(7)
O6 .055(13) .020(9) .027(10) -.003(9) .002(8) .005(7)
O7 .032(14) .054(16) .11(2) .019(12) .016(12) .007(12)
O8 .06(2) .07(2) .20(3) -.048(19) -.011(19) -.026(19)
O9 .07(2) .030(13) .10(2) .009(12) .012(13) -.008(11)
O10 .22(5) .08(2) .09(2) -.01(3) -.09(3) -.021(18)
O11 .06(2) .024(13) .16(3) .008(13) .050(17) .022(13)
O12 .06(2) .12(3) .10(2) .03(2) .012(15) -.020(18)
O13 .23(7) .13(5) .24(5) -.13(5) .08(4) -.02(3)
O14 .10(3) .07(2) .15(3) -.00(2) .01(2) .02(2)
O15 .07(3) .35(8) .09(3) .09(4) .022(18) .06(3)
O16 .07(3) .06(2) .18(4) -.01(2) -.01(2) .029(19)
O17 .07(3) .05(2) .28(5) -.03(2) -.02(2) .01(2)
O18 .39(11) .14(5) .19(5) .06(6) .16(5) -.00(3)
O19 .046(16) .044(15) .12(2) -.012(12) .025(12) -.007(12)
O20 .063(18) .065(18) .071(16) -.026(14) .002(12) .013(12)
O21 .16(3) .040(16) .11(2) -.010(18) .042(19) .026(14)
O22 .052(18) .063(18) .11(2) -.018(14) .024(13) .026(14)
O23 .11(2) .044(16) .09(2) -.015(15) .044(15) -.005(12)
O24 .14(3) .060(18) .072(18) .02(2) .024(16) -.003(13)
N1 .025(14) .029(14) .076(19) .005(11) .007(11) -.002(11)
N2 .04(2) .016(14) .13(3) -.007(13) -.029(19) .019(14)
N3 .04(2) .07(3) .15(4) .02(2) .06(2) .05(3)
N4 .05(2) .04(2) .15(4) .007(18) .03(2) .03(2)
C1 .06(2) .06(2) .035(19) .000(19) .005(14) .002(14)
C2 .04(2) .04(2) .09(3) -.008(16) .018(16) -.006(16)
C3 .07(3) .018(16) .09(3) -.020(16) -.013(18) -.001(14)
C4 .09(3) .06(2) .05(2) -.02(2) -.001(18) -.002(17)
C5 .14(4) .023(17) .06(2) .03(2) -.01(2) -.012(14)
C6 .10(4) .04(2) .06(2) -.01(2) .01(2) -.007(16)
C7 .05(2) .12(3) .03(2) -.00(2) .007(14) -.009(18)
C8 .04(2) .04(2) .12(3) .016(17) .019(18) -.008(18)
C9 .08(3) .05(2) .05(2) .030(18) .035(16) .027(15)
C10 .036(17) .041(17) .041(17) -.015(14) .020(12) .002(12)
C11 .18(5) .06(3) .05(2) -.08(3) .03(2) -.010(17)
C12 .038(18) .10(3) .015(16) .022(18) .007(11) .005(14)
C13 .05(2) .017(17) .13(3) .003(15) .03(2) -.006(15)
C14 .07(3) .10(3) .023(17) -.01(2) .008(15) .027(17)
C15 .02(2) .028(19) .19(4) -.020(15) .001(19) -.02(2)
C16 .11(4) .05(2) .08(3) .03(2) .07(2) .013(19)
C17 .08(3) .034(18) .06(2) -.009(18) -.003(18) .022(15)
C18 .030(18) .06(2) .05(2) .009(17) -.003(13) .001(15)

loop_
_atom_type_symbol
_atom_type_oxidation_number
_atom_type_number_in_cell
_atom_type_scat_dispersion_real
_atom_type_scat_dispersion_imag
_atom_type_scat_source
C 0 72 .002 .002 'Int Tables Vol IV Tables 2.2B and 2.3.1'
H 0 240 0 0 'Int Tables Vol IV Tables 2.2B and 2.3.1'
N 0 16 .004 .003 'Int Tables Vol IV Tables 2.2B and 2.3.1'
O 0 84 .008 .006 'Int Tables Vol IV Tables 2.2B and 2.3.1'
P 0 24 .09 .095 'Int Tables Vol IV Tables 2.2B and 2.3.1'
Pt 0 16 -2.352 8.388 'Int Tables Vol IV Tables 2.2B and 2.3.1'

loop_
_geom_angle_atom_site_label_1
_geom_angle_atom_site_label_2
_geom_angle_atom_site_label_3
_geom_angle
Pt2 Pt1 Pt3 117.59(5)
Pt2 Pt1 Pt4 119.42(5)
Pt2 Pt1 O1 40.3(5)
Pt2 Pt1 O2 40.7(5)
Pt2 Pt1 O3 132.5(5)
Pt2 Pt1 O4 94.1(5)
Pt2 Pt1 O5 92.3(5)
Pt2 Pt1 O6 133.3(5)
Pt3 Pt1 Pt4 122.89(4)
Pt3 Pt1 O1 89.5(6)
Pt3 Pt1 O2 131.4(5)
Pt3 Pt1 O3 42.1(5)
Pt3 Pt1 O4 42.4(5)
Pt3 Pt1 O5 134.4(5)
Pt3 Pt1 O6 97.9(6)
Pt4 Pt1 O1 134.7(6)
Pt4 Pt1 O2 95.6(5)
Pt4 Pt1 O3 93.4(5)
Pt4 Pt1 O4 133.6(5)
Pt4 Pt1 O5 41.0(5)
Pt4 Pt1 O6 40.9(5)
O1 Pt1 O2 80.8(7)
O1 Pt1 O3 92.2(7)
O1 Pt1 O4 91.7(7)
O1 Pt1 O5 93.9(7)
O1 Pt1 O6 172.6(8)
O2 Pt1 O3 170.9(7)
O2 Pt1 O4 90.1(7)
O2 Pt1 O5 93.9(7)
O2 Pt1 O6 93.3(7)
O3 Pt1 O4 84.2(7)
O3 Pt1 O5 92.4(7)
O3 Pt1 O6 94.1(7)
O4 Pt1 O5 173.6(7)
O4 Pt1 O6 92.9(7)
O5 Pt1 O6 81.9(7)
Pt1 Pt2 P1 132.0(2)
Pt1 Pt2 P2 132.7(2)
Pt1 Pt2 O1 39.1(5)
Pt1 Pt2 O2 39.1(4)
P1 Pt2 P2 95.3(3)
P1 Pt2 O1 170.0(6)
P1 Pt2 O2 92.9(5)
P2 Pt2 O1 93.9(5)
P2 Pt2 O2 171.6(5)
O1 Pt2 O2 78.1(7)
Pt1 Pt3 P3 131.5(2)
Pt1 Pt3 P4 131.5(2)
Pt1 Pt3 O3 39.7(4)
Pt1 Pt3 O4 39.3(5)
P3 Pt3 P4 96.5(3)
P3 Pt3 O3 171.1(5)
P3 Pt3 O4 92.3(6)
P4 Pt3 O3 92.4(5)
P4 Pt3 O4 169.9(6)
O3 Pt3 O4 78.8(7)
Pt1 Pt4 P5 133.6(2)
Pt1 Pt4 P6 131.8(2)
Pt1 Pt4 O5 38.5(5)
Pt1 Pt4 O6 38.4(5)
P5 Pt4 P6 94.6(3)
P5 Pt4 O5 95.2(5)
P5 Pt4 O6 170.5(5)
P6 Pt4 O5 169.8(5)
P6 Pt4 O6 93.5(5)
O5 Pt4 O6 76.9(7)
Pt2 P1 C1 116.0(11)
Pt2 P1 C2 115.4(11)
Pt2 P1 C3 109.3(12)
C1 P1 C2 104.7(16)
C1 P1 C3 103.8(16)
C2 P1 C3 106.6(17)
Pt2 P2 C4 117.1(13)
Pt2 P2 C5 115.7(12)
Pt2 P2 C6 107.7(12)
C4 P2 C5 106.2(17)
C4 P2 C6 107.3(18)
C5 P2 C6 101.5(18)
Pt3 P3 C7 108.4(12)
Pt3 P3 C8 118.9(12)
Pt3 P3 C9 116.6(11)
C7 P3 C8 102.1(17)
C7 P3 C9 104.1(16)
C8 P3 C9 104.8(17)
Pt3 P4 C10 111.5(10)
Pt3 P4 C11 107.5(13)
Pt3 P4 C12 119.3(11)
C10 P4 C11 103.9(16)
C10 P4 C12 104.5(12)
C11 P4 C12 109(2)
Pt4 P5 C13 114.3(13)
Pt4 P5 C14 121.5(13)
Pt4 P5 C15 111.4(14)
C13 P5 C14 97.8(17)
C13 P5 C15 106.9(17)
C14 P5 C15 103.2(18)
Pt4 P6 C16 110.7(12)
Pt4 P6 C17 118.4(12)
Pt4 P6 C18 111.9(12)
C16 P6 C17 102.4(18)
C16 P6 C18 108.0(17)
C17 P6 C18 104.7(15)
Pt1 O1 Pt2 100.6(8)
Pt1 O2 Pt2 100.2(7)
Pt1 O3 Pt3 98.2(7)
Pt1 O4 Pt3 98.4(8)
Pt1 O5 Pt4 100.5(8)
Pt1 O6 Pt4 100.7(8)
O16 N4 O17 119(4)
O16 N4 O18 117(5)
O17 N4 O18 124(6)
O10 N2 O11 127(4)
O10 N2 O12 114(4)
O11 N2 O12 119(3)
O7 N1 O8 125(3)
O7 N1 O9 119(2)
O8 N1 O9 116(3)
O13 N3 O14 119(4)
O13 N3 O15 109(5)
O14 N3 O15 131(5)

loop_
_geom_bond_atom_site_label_1
_geom_bond_atom_site_label_2
_geom_bond_distance
Pt1 Pt2 3.1661(16)
Pt1 Pt3 3.163(2)
Pt1 Pt4 3.1765(16)
Pt1 O1 2.032(18)
Pt1 O2 2.030(16)
Pt1 O3 2.042(16)
Pt1 O4 2.02(2)
Pt1 O5 2.013(17)
Pt1 O6 2.009(17)
Pt2 P1 2.208(8)
Pt2 P2 2.226(8)
Pt2 O1 2.084(18)
Pt2 O2 2.098(16)
Pt3 P3 2.225(8)
Pt3 P4 2.235(8)
Pt3 O3 2.141(18)
Pt3 O4 2.154(19)
Pt4 P5 2.212(8)
Pt4 P6 2.202(7)
Pt4 O5 2.118(18)
Pt4 O6 2.116(19)
P1 C1 1.84(3)
P1 C2 1.82(4)
P1 C3 1.78(3)
P2 C4 1.85(4)
P2 C5 1.78(5)
P2 C6 1.81(4)
P3 C7 1.81(4)
P3 C8 1.81(4)
P3 C9 1.82(3)
P4 C10 1.86(3)
P4 C11 1.90(4)
P4 C12 1.77(3)
P5 C13 1.84(3)
P5 C14 1.84(3)
P5 C15 1.83(4)
P6 C16 1.79(4)
P6 C17 1.81(4)
P6 C18 1.81(3)
O16 N4 1.24(6)
O17 N4 1.12(5)
O18 N4 1.21(7)
O10 N2 1.16(5)
O11 N2 1.21(5)
O12 N2 1.29(5)
O7 N1 1.22(3)
O8 N1 1.20(4)
O9 N1 1.34(3)
O13 N3 1.24(7)
O14 N3 1.25(6)
O15 N3 1.21(6)

loop_
_geom_contact_atom_site_label_1
_geom_contact_atom_site_label_2
_geom_contact_distance
_geom_contact_site_symmetry_2
P1 O2 3.121(18) .
P2 O1 3.15(2) .
P3 O4 3.16(2) .
P4 O3 3.16(2) .
P5 O5 3.198(19) .
P6 O6 3.147(19) .
O1 O2 2.63(2) .
O1 O3 2.94(2) .
O1 O4 2.91(3) .
O1 O5 2.96(2) .
O1 O22 2.62(3) .
O1 C6 3.02(4) .
O2 O4 2.87(3) .
O2 O5 2.95(2) .
O2 O6 2.94(2) .
O2 O19 2.64(3) .
O2 C3 3.02(4) .
O3 O4 2.73(2) .
O3 O5 2.93(3) .
O3 O6 2.96(2) .
O3 O20 2.75(3) .
O3 C10 3.05(3) .
O4 O6 2.92(3) .
O4 O14 2.81(4) .
O4 C7 2.96(4) .
O5 O6 2.63(3) .
O5 O9 2.73(3) .
O6 O12 2.76(4) .
O6 C16 3.02(4) .
O7 O8 2.15(4) .
O7 O9 2.20(3) .
O8 O9 2.16(4) .
O9 O19 2.77(3) .
O10 O11 2.13(5) .
O10 O12 2.06(5) .
O11 O12 2.15(4) .
O11 O21 3.18(4) .
O11 O24 3.02(4) .
O12 O20 2.95(4) .
O12 O24 3.17(4) .
O13 O14 2.14(7) .
O13 O15 2.00(7) .
O13 O22 2.76(5) .
O13 O23 2.81(6) '2 646'
O14 O15 2.24(5) .
O15 O24 3.10(5) '4 565'
O16 O17 2.03(5) .
O16 O18 2.09(8) .
O16 O20 2.84(4) .
O16 O22 2.80(4) '3 666'
O16 C11 3.15(5) '3 666'
O17 O18 2.06(7) .
O18 O21 2.79(7) '4 564'
O19 O23 2.78(4) .
O20 O24 2.98(4) .
O21 O23 2.80(5) '1 455'
C1 C2 2.90(5) .
C1 C3 2.85(5) .
C2 C3 2.89(5) .
C4 C5 2.90(6) .
C4 C6 2.95(5) .
C5 C6 2.78(6) .
C7 C8 2.81(5) .
C7 C9 2.86(5) .
C8 C9 2.88(5) .
C10 C11 2.96(5) .
C10 C12 2.87(4) .
C11 C12 2.99(5) .
C13 C14 2.78(5) .
C13 C15 2.95(5) .
C14 C15 2.88(5) .
C16 C17 2.80(6) .
C16 C18 2.91(5) .
C17 C18 2.86(5) .
